data_2232643
loop_
_publ_author_name
'Tsaryk, Natalia V.'
'Dudko, Anatolij V.'
'Kozachkova, Alexandra N.'
'Pekhnyo, Vasily I.'

_publ_section_title
;
 Diaquabis(dihydrogen
 3-azaniumyl-1-hydroxypropylidene-1,1-diphosphonato-\k^2^<i>O</i>,<i>O</i>')cobalt(II)
;
_journal_coeditor_code EZ2263
_journal_issue 12
_journal_name_full 'Acta Crystallographica Section E'
_journal_page_first m1694
_journal_paper_doi 10.1107/S1600536811045120
_journal_volume 67
_journal_year 2011
_chemical_formula_iupac '[Co (C3 H10 N O7 P2)2 (H2 O)2]'
_chemical_formula_moiety 'C6 H24 Co N2 O16 P4'
_chemical_formula_sum 'C6 H24 Co N2 O16 P4'
_chemical_formula_weight 563.08
_chemical_name_systematic
;
Diaquabis(dihydrogen 3-azaniumyl-1-hydroxypropylidene-1,1-diphosphonato-
\k^2^<i>O</i>,<i>O</i>')cobalt(II)
;
_space_group_IT_number 14
_symmetry_cell_setting monoclinic
_symmetry_space_group_name_Hall '-P 2ybc'
_symmetry_space_group_name_H-M 'P 1 21/c 1'
_atom_sites_solution_hydrogens geom
_atom_sites_solution_primary direct
_atom_sites_solution_secondary difmap
_audit_creation_method SHELXL-97
_cell_angle_alpha 90.00
_cell_angle_beta 120.8010(10)
_cell_angle_gamma 90.00
_cell_formula_units_Z 2
_cell_length_a 7.3292(2)
_cell_length_b 10.8172(3)
_cell_length_c 12.6403(3)
_cell_measurement_reflns_used 3543
_cell_measurement_temperature 100(2)
_cell_measurement_theta_max 30.55
_cell_measurement_theta_min 2.66
_cell_volume 860.79(4)
_computing_cell_refinement 'SAINT (Bruker, 2007)'
_computing_data_collection 'APEX2 (Bruker, 2007)'
_computing_data_reduction 'SAINT (Bruker, 2007)'
_computing_molecular_graphics 'DIAMOND (Brandenburg & Putz, 2010)'
_computing_publication_material 'publCIF (Westrip, 2010)'
_computing_structure_refinement 'SHELXL97 (Sheldrick, 2008)'
_computing_structure_solution 'SHELXS97 (Sheldrick, 2008)'
_diffrn_ambient_temperature 100(2)
_diffrn_measured_fraction_theta_full 0.989
_diffrn_measured_fraction_theta_max 0.989
_diffrn_measurement_device_type 'Bruker APEXII CCD'
_diffrn_measurement_method '\f and \w scans'
_diffrn_radiation_monochromator graphite
_diffrn_radiation_source 'fine-focus sealed tube'
_diffrn_radiation_type MoK\a
_diffrn_radiation_wavelength 0.71073
_diffrn_reflns_av_R_equivalents 0.0204
_diffrn_reflns_av_sigmaI/netI 0.0284
_diffrn_reflns_limit_h_max 9
_diffrn_reflns_limit_h_min -10
_diffrn_reflns_limit_k_max 15
_diffrn_reflns_limit_k_min -12
_diffrn_reflns_limit_l_max 12
_diffrn_reflns_limit_l_min -18
_diffrn_reflns_number 6688
_diffrn_reflns_theta_full 30.56
_diffrn_reflns_theta_max 30.56
_diffrn_reflns_theta_min 2.66
_diffrn_standards_number 0
_exptl_absorpt_coefficient_mu 1.462
_exptl_absorpt_correction_T_max 0.8105
_exptl_absorpt_correction_T_min 0.5284
_exptl_absorpt_correction_type multi-scan
_exptl_absorpt_process_details '(SADABS; Bruker, 2007)'
_exptl_crystal_colour pink
_exptl_crystal_density_diffrn 2.172
_exptl_crystal_density_method 'not measured'
_exptl_crystal_description block
_exptl_crystal_F_000 578
_exptl_crystal_size_max 0.50
_exptl_crystal_size_mid 0.25
_exptl_crystal_size_min 0.15
_refine_diff_density_max 0.700
_refine_diff_density_min -0.412
_refine_ls_extinction_method none
_refine_ls_goodness_of_fit_ref 1.040
_refine_ls_hydrogen_treatment mixed
_refine_ls_matrix_type full
_refine_ls_number_parameters 157
_refine_ls_number_reflns 2613
_refine_ls_number_restraints 1
_refine_ls_restrained_S_all 1.041
_refine_ls_R_factor_all 0.0367
_refine_ls_R_factor_gt 0.0289
_refine_ls_shift/su_max 0.003
_refine_ls_shift/su_mean 0.000
_refine_ls_structure_factor_coef Fsqd
_refine_ls_weighting_details 'calc w=1/[\s^2^(Fo^2^)+(0.0452P)^2^+0.4224P] where P=(Fo^2^+2Fc^2^)/3'
_refine_ls_weighting_scheme calc
_refine_ls_wR_factor_gt 0.0765
_refine_ls_wR_factor_ref 0.0802
_reflns_number_gt 2273
_reflns_number_total 2613
_reflns_threshold_expression I>2sigma(I)
_cod_data_source_file ez2263.cif
_cod_data_source_block I
_cod_original_sg_symbol_H-M 'P 21/c'
_cod_database_code 2232643
_cod_database_fobs_code 2232643

loop_
_symmetry_equiv_pos_as_xyz
'x, y, z'
'-x, y+1/2, -z+1/2'
'-x, -y, -z'
'x, -y-1/2, z-1/2'

loop_
_atom_site_type_symbol
_atom_site_label
_atom_site_fract_x
_atom_site_fract_y
_atom_site_fract_z
_atom_site_U_iso_or_equiv
_atom_site_adp_type
_atom_site_calc_flag
_atom_site_refinement_flags
_atom_site_occupancy
_atom_site_symmetry_multiplicity
Co Co1 0.0000 0.5000 0.0000 0.01045(9) Uani d S 1 2
P P1 0.25936(6) 0.70145(4) -0.05843(4) 0.00902(10) Uani d . 1 1
P P2 -0.12574(6) 0.58120(4) -0.28208(4) 0.00964(10) Uani d . 1 1
O O1 0.1630(2) 0.72770(13) -0.29229(12) 0.0156(3) Uani d . 1 1
H H1O 0.127(4) 0.802(3) -0.289(2) 0.023 Uiso d . 1 1
O O2 0.25165(18) 0.60515(12) 0.02492(11) 0.0124(2) Uani d . 1 1
O O3 0.1139(2) 0.81197(12) -0.07370(12) 0.0145(3) Uani d . 1 1
H H3O 0.154(4) 0.874(3) -0.079(2) 0.022 Uiso d . 1 1
O O4 0.48210(18) 0.74524(13) -0.01964(11) 0.0137(3) Uani d . 1 1
O O5 -0.1323(2) 0.49001(12) -0.19349(11) 0.0143(3) Uani d . 1 1
O O6 -0.2632(2) 0.69798(12) -0.29892(12) 0.0151(3) Uani d . 1 1
H H6O -0.334(4) 0.712(2) -0.365(2) 0.023 Uiso d . 1 1
O O7 -0.1968(2) 0.52889(12) -0.40857(11) 0.0137(3) Uani d . 1 1
O O8 0.1663(2) 0.33228(13) 0.02254(13) 0.0158(3) Uani d . 1 1
H H81 0.270(4) 0.320(2) 0.007(2) 0.024 Uiso d . 1 1
H H82 0.082(4) 0.283(2) -0.014(2) 0.024 Uiso d . 1 1
N N1 0.4212(3) 0.38826(17) -0.30480(17) 0.0192(3) Uani d D 1 1
H H2N 0.356(4) 0.323(3) -0.297(2) 0.029 Uiso d . 1 1
H H3N 0.553(5) 0.394(2) -0.237(3) 0.029 Uiso d . 1 1
H H1N 0.439(4) 0.383(3) -0.3675(19) 0.029 Uiso d D 1 1
C C1 0.1504(2) 0.63551(16) -0.21320(15) 0.0108(3) Uani d . 1 1
C C2 0.2914(3) 0.52507(17) -0.20331(16) 0.0140(3) Uani d . 1 1
H H2A 0.4370 0.5391 -0.1330 0.017 Uiso calc R 1 1
H H2B 0.2357 0.4493 -0.1858 0.017 Uiso calc R 1 1
C C3 0.3018(3) 0.50443(17) -0.31959(18) 0.0164(4) Uani d . 1 1
H H3A 0.1565 0.4980 -0.3922 0.020 Uiso calc R 1 1
H H3B 0.3743 0.5750 -0.3325 0.020 Uiso calc R 1 1

loop_
_atom_site_aniso_label
_atom_site_aniso_U_11
_atom_site_aniso_U_22
_atom_site_aniso_U_33
_atom_site_aniso_U_12
_atom_site_aniso_U_13
_atom_site_aniso_U_23
Co1 0.01100(15) 0.00938(17) 0.00988(16) -0.00047(11) 0.00457(12) 0.00097(12)
P1 0.00920(18) 0.0085(2) 0.00885(19) -0.00167(14) 0.00423(15) -0.00129(15)
P2 0.01040(19) 0.0090(2) 0.00774(18) -0.00077(14) 0.00333(15) -0.00018(15)
O1 0.0225(6) 0.0115(6) 0.0157(6) 0.0003(5) 0.0118(5) 0.0027(5)
O2 0.0120(5) 0.0124(6) 0.0107(5) -0.0017(4) 0.0042(4) 0.0020(5)
O3 0.0171(6) 0.0076(6) 0.0190(6) -0.0005(5) 0.0094(5) -0.0013(5)
O4 0.0110(5) 0.0168(7) 0.0133(6) -0.0049(4) 0.0063(5) -0.0040(5)
O5 0.0163(6) 0.0141(6) 0.0103(6) -0.0043(5) 0.0052(5) 0.0014(5)
O6 0.0148(6) 0.0147(6) 0.0109(6) 0.0051(5) 0.0031(5) 0.0004(5)
O7 0.0162(6) 0.0125(6) 0.0092(5) -0.0015(5) 0.0041(5) -0.0030(5)
O8 0.0139(6) 0.0134(6) 0.0210(6) -0.0007(5) 0.0096(5) -0.0009(5)
N1 0.0186(7) 0.0182(8) 0.0237(8) -0.0020(6) 0.0129(7) -0.0071(7)
C1 0.0114(7) 0.0099(8) 0.0103(7) -0.0005(6) 0.0050(6) 0.0001(6)
C2 0.0155(7) 0.0125(8) 0.0125(7) 0.0038(6) 0.0061(6) -0.0007(7)
C3 0.0181(8) 0.0156(9) 0.0180(9) 0.0017(6) 0.0111(7) -0.0008(7)

loop_
_atom_type_symbol
_atom_type_description
_atom_type_scat_dispersion_real
_atom_type_scat_dispersion_imag
_atom_type_scat_source
C C 0.0033 0.0016 'International Tables Vol C Tables 4.2.6.8 and 6.1.1.4'
H H 0.0000 0.0000 'International Tables Vol C Tables 4.2.6.8 and 6.1.1.4'
Co Co 0.3494 0.9721 'International Tables Vol C Tables 4.2.6.8 and 6.1.1.4'
N N 0.0061 0.0033 'International Tables Vol C Tables 4.2.6.8 and 6.1.1.4'
O O 0.0106 0.0060 'International Tables Vol C Tables 4.2.6.8 and 6.1.1.4'
P P 0.1023 0.0942 'International Tables Vol C Tables 4.2.6.8 and 6.1.1.4'

loop_
_geom_angle_atom_site_label_1
_geom_angle_atom_site_label_2
_geom_angle_atom_site_label_3
_geom_angle_site_symmetry_1
_geom_angle_site_symmetry_3
_geom_angle
O2 Co1 O2 3_565 . 180.0
O2 Co1 O8 3_565 3_565 92.52(5)
O2 Co1 O8 . 3_565 87.48(5)
O2 Co1 O8 3_565 . 87.48(5)
O2 Co1 O8 . . 92.52(5)
O8 Co1 O8 3_565 . 180.0
O2 Co1 O5 3_565 3_565 92.85(5)
O2 Co1 O5 . 3_565 87.15(5)
O8 Co1 O5 3_565 3_565 90.19(5)
O8 Co1 O5 . 3_565 89.81(5)
O2 Co1 O5 3_565 . 87.15(5)
O2 Co1 O5 . . 92.85(5)
O8 Co1 O5 3_565 . 89.81(5)
O8 Co1 O5 . . 90.19(5)
O5 Co1 O5 3_565 . 180.00(7)
O2 P1 O4 . . 114.17(7)
O2 P1 O3 . . 110.62(8)
O4 P1 O3 . . 110.93(8)
O2 P1 C1 . . 109.00(8)
O4 P1 C1 . . 105.91(8)
O3 P1 C1 . . 105.73(8)
O5 P2 O7 . . 114.46(8)
O5 P2 O6 . . 111.46(8)
O7 P2 O6 . . 108.02(7)
O5 P2 C1 . . 107.58(7)
O7 P2 C1 . . 108.58(8)
O6 P2 C1 . . 106.40(8)
C1 O1 H1O . . 119.0(17)
P1 O2 Co1 . . 129.11(7)
P1 O3 H3O . . 115(2)
P2 O5 Co1 . . 130.65(7)
P2 O6 H6O . . 111(2)
Co1 O8 H81 . . 126.4(17)
Co1 O8 H82 . . 107(2)
H81 O8 H82 . . 107(2)
C3 N1 H2N . . 111.7(18)
C3 N1 H3N . . 109.5(17)
H2N N1 H3N . . 109(2)
C3 N1 H1N . . 107.2(19)
H2N N1 H1N . . 113(2)
H3N N1 H1N . . 106(2)
O1 C1 C2 . . 108.19(14)
O1 C1 P1 . . 108.73(11)
C2 C1 P1 . . 107.85(11)
O1 C1 P2 . . 109.67(11)
C2 C1 P2 . . 108.63(12)
P1 C1 P2 . . 113.62(9)
C3 C2 C1 . . 113.39(14)
C3 C2 H2A . . 108.9
C1 C2 H2A . . 108.9
C3 C2 H2B . . 108.9
C1 C2 H2B . . 108.9
H2A C2 H2B . . 107.7
N1 C3 C2 . . 108.60(15)
N1 C3 H3A . . 110.0
C2 C3 H3A . . 110.0
N1 C3 H3B . . 110.0
C2 C3 H3B . . 110.0
H3A C3 H3B . . 108.4

loop_
_geom_bond_atom_site_label_1
_geom_bond_atom_site_label_2
_geom_bond_site_symmetry_2
_geom_bond_distance
Co1 O2 3_565 2.0494(12)
Co1 O2 . 2.0494(12)
Co1 O8 3_565 2.1221(14)
Co1 O8 . 2.1221(14)
Co1 O5 3_565 2.1225(13)
Co1 O5 . 2.1225(13)
P1 O2 . 1.5031(13)
P1 O4 . 1.5199(12)
P1 O3 . 1.5469(14)
P1 C1 . 1.8367(17)
P2 O5 . 1.5115(13)
P2 O7 . 1.5149(13)
P2 O6 . 1.5609(14)
P2 C1 . 1.8422(16)
O1 C1 . 1.448(2)
O1 H1O . 0.85(3)
O3 H3O . 0.76(3)
O6 H6O . 0.74(3)
O8 H81 . 0.89(3)
O8 H82 . 0.77(3)
N1 C3 . 1.487(3)
N1 H2N . 0.88(3)
N1 H3N . 0.91(3)
N1 H1N . 0.870(17)
C1 C2 . 1.542(2)
C2 C3 . 1.527(3)
C2 H2A . 0.9900
C2 H2B . 0.9900
C3 H3A . 0.9900
C3 H3B . 0.9900

loop_
_geom_hbond_atom_site_label_D
_geom_hbond_atom_site_label_H
_geom_hbond_atom_site_label_A
_geom_hbond_site_symmetry_A
_geom_hbond_distance_DH
_geom_hbond_distance_HA
_geom_hbond_distance_DA
_geom_hbond_angle_DHA
O1 H1O O5 2_554 0.85(3) 2.05(3) 2.845(2) 155(2)
O3 H3O O7 2_554 0.76(3) 1.72(3) 2.4627(19) 167(3)
O6 H6O O4 4_475 0.74(3) 1.78(3) 2.5124(18) 175(3)
O8 H81 O4 3_665 0.89(3) 1.88(3) 2.7277(18) 160(2)
O8 H82 O1 2_544 0.77(3) 2.25(3) 2.8953(19) 142(3)
N1 H2N O6 2_544 0.88(3) 2.15(3) 2.975(2) 156(2)
N1 H3N O2 3_665 0.91(3) 2.30(3) 3.096(2) 146(2)
N1 H3N O5 1_655 0.91(3) 2.32(3) 3.030(2) 134(2)
N1 H1N O4 2_644 0.870(17) 2.33(2) 3.071(2) 143(2)

loop_
_geom_torsion_atom_site_label_1
_geom_torsion_atom_site_label_2
_geom_torsion_atom_site_label_3
_geom_torsion_atom_site_label_4
_geom_torsion_site_symmetry_1
_geom_torsion
O4 P1 O2 Co1 . -170.27(9)
O3 P1 O2 Co1 . 63.77(11)
C1 P1 O2 Co1 . -52.07(12)
O8 Co1 O2 P1 3_565 -55.98(10)
O8 Co1 O2 P1 . 124.02(10)
O5 Co1 O2 P1 3_565 -146.30(11)
O5 Co1 O2 P1 . 33.70(11)
O7 P2 O5 Co1 . 166.92(9)
O6 P2 O5 Co1 . -70.11(12)
C1 P2 O5 Co1 . 46.17(13)
O2 Co1 O5 P2 3_565 148.83(11)
O2 Co1 O5 P2 . -31.17(11)
O8 Co1 O5 P2 3_565 56.30(11)
O8 Co1 O5 P2 . -123.70(11)
O2 P1 C1 O1 . -178.61(10)
O4 P1 C1 O1 . -55.34(13)
O3 P1 C1 O1 . 62.45(12)
O2 P1 C1 C2 . -61.51(13)
O4 P1 C1 C2 . 61.76(13)
O3 P1 C1 C2 . 179.55(12)
O2 P1 C1 P2 . 58.97(11)
O4 P1 C1 P2 . -177.76(9)
O3 P1 C1 P2 . -59.97(11)
O5 P2 C1 O1 . -177.36(11)
O7 P2 C1 O1 . 58.25(13)
O6 P2 C1 O1 . -57.80(13)
O5 P2 C1 C2 . 64.58(13)
O7 P2 C1 C2 . -59.81(13)
O6 P2 C1 C2 . -175.86(11)
O5 P2 C1 P1 . -55.46(11)
O7 P2 C1 P1 . -179.85(8)
O6 P2 C1 P1 . 64.10(11)
O1 C1 C2 C3 . -31.88(19)
P1 C1 C2 C3 . -149.34(13)
P2 C1 C2 C3 . 87.10(16)
C1 C2 C3 N1 . -173.76(14)
